data_4000776
loop_
_publ_author_name
'Bichler, Daniel'
'Johrendt, Dirk'

_publ_contact_author
;
        Prof. Dirk Johrendt
        Department Chemie und Biochemie
        Ludwig-Maximilians-Universit\"at M\"unchen
        Butenandtstrasse 5 - 13 (D)
        D 81377 M\"unchen
        Germany
;
_publ_section_title
;
 Interplay of Magnetism and Bonding in GaV4--xCrxSe8
;
_journal_issue 11
_journal_name_full 'Chemistry of Materials'
_journal_page_first 3014
_journal_paper_doi 10.1021/cm200776v
_journal_volume 23
_journal_year 2011
_chemical_formula_structural 'Cr2 Ga1 Se8 V2'
_chemical_formula_sum 'Cr2 Ga Se8 V2'
_chemical_formula_weight 907.28
_chemical_name_systematic
;
 Gallium chromium vanadium selenide (1/2/2/8)
;
_space_group_IT_number 216
_symmetry_cell_setting cubic
_symmetry_space_group_name_Hall 'F -4 2 3'
_symmetry_space_group_name_H-M 'F -4 3 m'
_atom_sites_solution_hydrogens none
_atom_sites_solution_primary direct
_atom_sites_solution_secondary difmap
_audit_creation_method SHELXL-97
_cell_angle_alpha 90.00
_cell_angle_beta 90.00
_cell_angle_gamma 90.00
_cell_formula_units_Z 4
_cell_length_a 10.1623(12)
_cell_length_b 10.1623(12)
_cell_length_c 10.1623(12)
_cell_measurement_reflns_used 5345
_cell_measurement_temperature 293(2)
_cell_measurement_theta_max 37.785
_cell_measurement_theta_min 3.134
_cell_volume 1049.5(2)
_computing_cell_refinement 'HKL Scalepack (Otwinowski & Minor 1997)'
_computing_data_collection 'Collect (Bruker AXS BV, 1997-2004)'
_computing_data_reduction 'HKL Denzo and Scalepack (Otwinowski & Minor 1997)'
_computing_structure_refinement 'SHELXL-97 (Sheldrick, 1997)'
_computing_structure_solution 'SHELXS-97 (Sheldrick, 1990)'
_diffrn_ambient_temperature 293(2)
_diffrn_detector_area_resol_mean 9
_diffrn_measured_fraction_theta_full 0.995
_diffrn_measured_fraction_theta_max 0.995
_diffrn_measurement_device '95mm CCD camera on \k-goniostat'
_diffrn_measurement_device_type KappaCCD
_diffrn_measurement_method 'CCD; rotation images; thick slices'
_diffrn_radiation_monochromator 'vertically mounted graphite crystal'
_diffrn_radiation_source 'fine-focus sealed tube'
_diffrn_radiation_type MoK\a
_diffrn_radiation_wavelength 0.71073
_diffrn_reflns_av_R_equivalents 0.0395
_diffrn_reflns_av_sigmaI/netI 0.0171
_diffrn_reflns_limit_h_max 17
_diffrn_reflns_limit_h_min -15
_diffrn_reflns_limit_k_max 12
_diffrn_reflns_limit_k_min -17
_diffrn_reflns_limit_l_max 17
_diffrn_reflns_limit_l_min -16
_diffrn_reflns_number 6438
_diffrn_reflns_theta_full 37.79
_diffrn_reflns_theta_max 37.79
_diffrn_reflns_theta_min 3.47
_exptl_absorpt_coefficient_mu 33.937
_exptl_absorpt_correction_type sphere
_exptl_absorpt_process_details 'SADABS v. 2, Sheldrick, 2001'
_exptl_crystal_colour metallic-black
_exptl_crystal_density_diffrn 5.742
_exptl_crystal_density_meas ?
_exptl_crystal_density_method 'not measured'
_exptl_crystal_description block
_exptl_crystal_F_000 1588
_exptl_crystal_size_max 0.04
_exptl_crystal_size_mid 0.02
_exptl_crystal_size_min 0.02
_refine_diff_density_max 0.566
_refine_diff_density_min -1.146
_refine_diff_density_rms 0.230
_refine_ls_abs_structure_details 'Flack H D (1983), Acta Cryst. A39, 876-881'
_refine_ls_abs_structure_Flack 0.01(3)
_refine_ls_extinction_method none
_refine_ls_goodness_of_fit_ref 1.119
_refine_ls_hydrogen_treatment none
_refine_ls_matrix_type full
_refine_ls_number_parameters 11
_refine_ls_number_reflns 329
_refine_ls_number_restraints 0
_refine_ls_restrained_S_all 1.119
_refine_ls_R_factor_all 0.0215
_refine_ls_R_factor_gt 0.0209
_refine_ls_shift/su_max 0.000
_refine_ls_shift/su_mean 0.000
_refine_ls_structure_factor_coef Fsqd
_refine_ls_weighting_details 'calc w=1/[\s^2^(Fo^2^)+(0.0302P)^2^+2.8433P] where P=(Fo^2^+2Fc^2^)/3'
_refine_ls_weighting_scheme calc
_refine_ls_wR_factor_gt 0.0499
_refine_ls_wR_factor_ref 0.0501
_reflns_number_gt 320
_reflns_number_total 329
_reflns_threshold_expression >2sigma(I)
_cod_data_source_file cm200776v_si_004.cif
_cod_data_source_block f-43mabs-GaCr2V2Se8
_cod_depositor_comments
;
The following automatic conversions were performed:

'_exptl_crystal_density_meas' value 'not measured' was changed to '?'
- the value is perceived as not measured.

Automatic conversion script
Id: cif_fix_values 3008 2015-01-20 13:52:24Z robertas 
;
_cod_original_formula_sum 'Cr2 Ga1 Se8 V2'
_cod_database_code 4000776

loop_
_symmetry_equiv_pos_as_xyz
'x, y, z'
'-x, -y, z'
'-x, y, -z'
'x, -y, -z'
'z, x, y'
'z, -x, -y'
'-z, -x, y'
'-z, x, -y'
'y, z, x'
'-y, z, -x'
'y, -z, -x'
'-y, -z, x'
'y, x, z'
'-y, -x, z'
'y, -x, -z'
'-y, x, -z'
'x, z, y'
'-x, z, -y'
'-x, -z, y'
'x, -z, -y'
'z, y, x'
'z, -y, -x'
'-z, y, -x'
'-z, -y, x'
'x, y+1/2, z+1/2'
'-x, -y+1/2, z+1/2'
'-x, y+1/2, -z+1/2'
'x, -y+1/2, -z+1/2'
'z, x+1/2, y+1/2'
'z, -x+1/2, -y+1/2'
'-z, -x+1/2, y+1/2'
'-z, x+1/2, -y+1/2'
'y, z+1/2, x+1/2'
'-y, z+1/2, -x+1/2'
'y, -z+1/2, -x+1/2'
'-y, -z+1/2, x+1/2'
'y, x+1/2, z+1/2'
'-y, -x+1/2, z+1/2'
'y, -x+1/2, -z+1/2'
'-y, x+1/2, -z+1/2'
'x, z+1/2, y+1/2'
'-x, z+1/2, -y+1/2'
'-x, -z+1/2, y+1/2'
'x, -z+1/2, -y+1/2'
'z, y+1/2, x+1/2'
'z, -y+1/2, -x+1/2'
'-z, y+1/2, -x+1/2'
'-z, -y+1/2, x+1/2'
'x+1/2, y, z+1/2'
'-x+1/2, -y, z+1/2'
'-x+1/2, y, -z+1/2'
'x+1/2, -y, -z+1/2'
'z+1/2, x, y+1/2'
'z+1/2, -x, -y+1/2'
'-z+1/2, -x, y+1/2'
'-z+1/2, x, -y+1/2'
'y+1/2, z, x+1/2'
'-y+1/2, z, -x+1/2'
'y+1/2, -z, -x+1/2'
'-y+1/2, -z, x+1/2'
'y+1/2, x, z+1/2'
'-y+1/2, -x, z+1/2'
'y+1/2, -x, -z+1/2'
'-y+1/2, x, -z+1/2'
'x+1/2, z, y+1/2'
'-x+1/2, z, -y+1/2'
'-x+1/2, -z, y+1/2'
'x+1/2, -z, -y+1/2'
'z+1/2, y, x+1/2'
'z+1/2, -y, -x+1/2'
'-z+1/2, y, -x+1/2'
'-z+1/2, -y, x+1/2'
'x+1/2, y+1/2, z'
'-x+1/2, -y+1/2, z'
'-x+1/2, y+1/2, -z'
'x+1/2, -y+1/2, -z'
'z+1/2, x+1/2, y'
'z+1/2, -x+1/2, -y'
'-z+1/2, -x+1/2, y'
'-z+1/2, x+1/2, -y'
'y+1/2, z+1/2, x'
'-y+1/2, z+1/2, -x'
'y+1/2, -z+1/2, -x'
'-y+1/2, -z+1/2, x'
'y+1/2, x+1/2, z'
'-y+1/2, -x+1/2, z'
'y+1/2, -x+1/2, -z'
'-y+1/2, x+1/2, -z'
'x+1/2, z+1/2, y'
'-x+1/2, z+1/2, -y'
'-x+1/2, -z+1/2, y'
'x+1/2, -z+1/2, -y'
'z+1/2, y+1/2, x'
'z+1/2, -y+1/2, -x'
'-z+1/2, y+1/2, -x'
'-z+1/2, -y+1/2, x'

loop_
_atom_site_label
_atom_site_type_symbol
_atom_site_fract_x
_atom_site_fract_y
_atom_site_fract_z
_atom_site_U_iso_or_equiv
_atom_site_adp_type
_atom_site_occupancy
_atom_site_symmetry_multiplicity
_atom_site_calc_flag
_atom_site_refinement_flags
Ga Ga 0.0000 0.0000 0.0000 0.00912(18) Uani 1 24 d S
V2 V 0.60693(5) 0.60693(5) 0.60693(5) 0.01338(17) Uani 0.50 6 d SP
Cr2 Cr 0.60693(5) 0.60693(5) 0.60693(5) 0.01338(17) Uani 0.50 6 d SP
Se3 Se 0.36993(3) 0.36993(3) 0.36993(3) 0.01027(11) Uani 1 6 d S
Se4 Se 0.86369(3) 0.86369(3) 0.86369(3) 0.00938(11) Uani 1 6 d S

loop_
_atom_site_aniso_label
_atom_site_aniso_U_11
_atom_site_aniso_U_22
_atom_site_aniso_U_33
_atom_site_aniso_U_23
_atom_site_aniso_U_13
_atom_site_aniso_U_12
Ga 0.00912(18) 0.00912(18) 0.00912(18) 0.000 0.000 0.000
V2 0.01338(17) 0.01338(17) 0.01338(17) 0.00368(18) 0.00368(18) 0.00368(18)
Cr2 0.01338(17) 0.01338(17) 0.01338(17) 0.00368(18) 0.00368(18) 0.00368(18)
Se3 0.01027(11) 0.01027(11) 0.01027(11) -0.00001(10) -0.00001(10) -0.00001(10)
Se4 0.00938(11) 0.00938(11) 0.00938(11) -0.00092(9) -0.00092(9) -0.00092(9)

loop_
_atom_type_symbol
_atom_type_description
_atom_type_scat_dispersion_real
_atom_type_scat_dispersion_imag
_atom_type_scat_source
V V 0.3005 0.5294 'International Tables Vol C Tables 4.2.6.8 and 6.1.1.4'
Cr Cr 0.3209 0.6236 'International Tables Vol C Tables 4.2.6.8 and 6.1.1.4'
Ga Ga 0.2307 1.6083 'International Tables Vol C Tables 4.2.6.8 and 6.1.1.4'
Se Se -0.0929 2.2259 'International Tables Vol C Tables 4.2.6.8 and 6.1.1.4'

loop_
_geom_angle_atom_site_label_1
_geom_angle_atom_site_label_2
_geom_angle_atom_site_label_3
_geom_angle
_geom_angle_site_symmetry_1
_geom_angle_site_symmetry_3
Se4 Ga Se4 109.5 1_444 4_466
Se4 Ga Se4 109.5 1_444 2_664
Se4 Ga Se4 109.5 4_466 2_664
Se4 Ga Se4 109.5 1_444 3_646
Se4 Ga Se4 109.5 4_466 3_646
Se4 Ga Se4 109.5 2_664 3_646
Se3 V2 Se3 100.50(3) 4_566 3_656
Se3 V2 Se3 100.50(3) 4_566 2_665
Se3 V2 Se3 100.50(3) 3_656 2_665
Se3 V2 Se4 162.94(4) 4_566 28_566
Se3 V2 Se4 90.314(11) 3_656 28_566
Se3 V2 Se4 90.314(11) 2_665 28_566
Se3 V2 Se4 90.314(11) 4_566 51_656
Se3 V2 Se4 162.94(4) 3_656 51_656
Se3 V2 Se4 90.314(11) 2_665 51_656
Se4 V2 Se4 76.36(3) 28_566 51_656
Se3 V2 Se4 90.314(11) 4_566 74_665
Se3 V2 Se4 90.314(11) 3_656 74_665
Se3 V2 Se4 162.94(4) 2_665 74_665
Se4 V2 Se4 76.36(3) 28_566 74_665
Se4 V2 Se4 76.36(3) 51_656 74_665
Se3 V2 V2 97.86(2) 4_566 4_566
Se3 V2 V2 50.799(17) 3_656 4_566
Se3 V2 V2 50.799(17) 2_665 4_566
Se4 V2 V2 99.193(18) 28_566 4_566
Se4 V2 V2 141.069(11) 51_656 4_566
Se4 V2 V2 141.069(11) 74_665 4_566
Se3 V2 V2 50.799(17) 4_566 2_665
Se3 V2 V2 50.799(17) 3_656 2_665
Se3 V2 V2 97.86(2) 2_665 2_665
Se4 V2 V2 141.069(11) 28_566 2_665
Se4 V2 V2 141.069(11) 51_656 2_665
Se4 V2 V2 99.193(18) 74_665 2_665
V2 V2 V2 60.0 4_566 2_665
Se3 V2 Cr2 50.799(17) 4_566 16_656
Se3 V2 Cr2 97.86(2) 3_656 16_656
Se3 V2 Cr2 50.799(17) 2_665 16_656
Se4 V2 Cr2 141.069(11) 28_566 16_656
Se4 V2 Cr2 99.193(18) 51_656 16_656
Se4 V2 Cr2 141.069(11) 74_665 16_656
V2 V2 Cr2 60.0 4_566 16_656
V2 V2 Cr2 60.0 2_665 16_656
Se3 V2 V2 50.799(17) 4_566 16_656
Se3 V2 V2 97.86(2) 3_656 16_656
Se3 V2 V2 50.799(17) 2_665 16_656
Se4 V2 V2 141.069(11) 28_566 16_656
Se4 V2 V2 99.193(18) 51_656 16_656
Se4 V2 V2 141.069(11) 74_665 16_656
V2 V2 V2 60.0 4_566 16_656
V2 V2 V2 60.0 2_665 16_656
Cr2 V2 V2 0.000(6) 16_656 16_656
Se3 V2 Cr2 129.201(17) 4_566 64_656
Se3 V2 Cr2 82.14(2) 3_656 64_656
Se3 V2 Cr2 129.201(16) 2_665 64_656
Se4 V2 Cr2 38.931(11) 28_566 64_656
Se4 V2 Cr2 80.807(18) 51_656 64_656
Se4 V2 Cr2 38.931(11) 74_665 64_656
V2 V2 Cr2 120.0 4_566 64_656
V2 V2 Cr2 120.0 2_665 64_656
Cr2 V2 Cr2 180.0 16_656 64_656
V2 V2 Cr2 180.0 16_656 64_656
Cr2 Se3 Cr2 78.40(3) 4_566 2_665
Cr2 Se3 V2 0.00(2) 4_566 4_566
Cr2 Se3 V2 78.40(3) 2_665 4_566
Cr2 Se3 V2 78.40(3) 4_566 2_665
Cr2 Se3 V2 0.000(4) 2_665 2_665
V2 Se3 V2 78.40(3) 4_566 2_665
Cr2 Se3 Cr2 78.40(3) 4_566 16_656
Cr2 Se3 Cr2 78.40(3) 2_665 16_656
V2 Se3 Cr2 78.40(3) 4_566 16_656
V2 Se3 Cr2 78.40(3) 2_665 16_656
Cr2 Se3 V2 78.40(3) 4_566 16_656
Cr2 Se3 V2 78.40(3) 2_665 16_656
V2 Se3 V2 78.40(3) 4_566 16_656
V2 Se3 V2 78.40(3) 2_665 16_656
Cr2 Se3 V2 0.00(2) 16_656 16_656
Ga Se4 Cr2 116.071(18) 1_666 64_656
Ga Se4 V2 116.071(18) 1_666 64_656
Cr2 Se4 V2 0.00(4) 64_656 64_656
Ga Se4 Cr2 116.071(18) 1_666 28_566
Cr2 Se4 Cr2 102.14(2) 64_656 28_566
V2 Se4 Cr2 102.14(2) 64_656 28_566
Ga Se4 V2 116.071(18) 1_666 74_665
Cr2 Se4 V2 102.14(2) 64_656 74_665
V2 Se4 V2 102.14(2) 64_656 74_665
Cr2 Se4 V2 102.14(2) 28_566 74_665
Ga Se4 V2 116.071(18) 1_666 28_566
Cr2 Se4 V2 102.14(2) 64_656 28_566
V2 Se4 V2 102.14(2) 64_656 28_566
Cr2 Se4 V2 0.00(2) 28_566 28_566
V2 Se4 V2 102.14(2) 74_665 28_566
Ga Se4 Cr2 116.071(18) 1_666 74_665
Cr2 Se4 Cr2 102.14(2) 64_656 74_665
V2 Se4 Cr2 102.14(2) 64_656 74_665
Cr2 Se4 Cr2 102.14(2) 28_566 74_665
V2 Se4 Cr2 0.00(4) 74_665 74_665
V2 Se4 Cr2 102.14(2) 28_566 74_665

loop_
_geom_bond_atom_site_label_1
_geom_bond_atom_site_label_2
_geom_bond_distance
_geom_bond_site_symmetry_2
Ga Se4 2.3993(6) 1_444
Ga Se4 2.3993(6) 4_466
Ga Se4 2.3993(6) 2_664
Ga Se4 2.3993(6) 3_646
V2 Se3 2.4313(6) 4_566
V2 Se3 2.4313(6) 3_656
V2 Se3 2.4313(6) 2_665
V2 Se4 2.6433(8) 28_566
V2 Se4 2.6433(8) 51_656
V2 Se4 2.6433(8) 74_665
V2 V2 3.0734(16) 4_566
V2 V2 3.0734(16) 2_665
V2 Cr2 3.0734(16) 16_656
V2 V2 3.0734(16) 16_656
V2 Cr2 4.1124(16) 64_656
Se3 Cr2 2.4313(6) 4_566
Se3 Cr2 2.4313(6) 2_665
Se3 V2 2.4313(6) 4_566
Se3 V2 2.4313(6) 2_665
Se3 Cr2 2.4313(6) 16_656
Se3 V2 2.4313(6) 16_656
Se4 Ga 2.3993(6) 1_666
Se4 Cr2 2.6433(8) 64_656
Se4 V2 2.6433(8) 64_656
Se4 Cr2 2.6433(8) 28_566
Se4 V2 2.6433(8) 74_665
Se4 V2 2.6433(8) 28_566
Se4 Cr2 2.6433(8) 74_665
